data_1569886
loop_
_publ_author_name
'Conrads, Christian'
'Burkart, Lisa'
'Soerensen, Sven'
'Noichl, Sandra'
'Kara, Yasemin'
'Heck, Joshua'
'Hoffmann, Alexander'
'Herres-Pawlis, Sonja'

_publ_section_title
;
 Understanding structure--activity relationships: iron(ii) complexes of
 &#x201C;Legacy Guanidines&#x201D; as catalysts for the synthesis of
 polylactide
;
_journal_issue 20
_journal_name_full 'Catalysis Science &amp; Technology'
_journal_page_first 6006
_journal_page_last 6021
_journal_paper_doi 10.1039/D3CY01117H
_journal_volume 13
_journal_year 2023
_chemical_formula_moiety 'C14 H18 O6'
_chemical_formula_sum 'C14 H18 O6'
_chemical_formula_weight 282.28
_chemical_name_systematic '(1R,2R,3R,4R,5R)-trimethyl bicyclo[2.2.2]oct-7-ene-2,3,5-tricarboxylate'
_chemical_properties_physical Heat-sensitive
_space_group_IT_number 2
_space_group_name_Hall '-P 1'
_space_group_name_H-M_alt 'P -1'
_symmetry_cell_setting triclinic
_symmetry_space_group_name_H-M 'P -1'
_atom_sites_solution_hydrogens geom
_atom_sites_solution_primary direct
_atom_sites_solution_secondary difmap
_audit_block_doi 10.5517/ccdc.csd.cc2gh099
_audit_creation_method SHELXL-97
_audit_update_record
;
2023-07-02 deposited with the CCDC.	2023-09-18 downloaded from the CCDC.
;
_cell_angle_alpha 76.503(17)
_cell_angle_beta 79.869(18)
_cell_angle_gamma 89.31(2)
_cell_formula_units_Z 2
_cell_length_a 6.158(4)
_cell_length_b 10.149(7)
_cell_length_c 11.482(7)
_cell_measurement_reflns_used 2306
_cell_measurement_temperature 200(2)
_cell_measurement_theta_max 22.831
_cell_measurement_theta_min 2.43
_cell_volume 686.6(8)
_computing_molecular_graphics 'Ortep-3 for Windows (Farrugia, 1997)'
_computing_publication_material 'WinGX publication routines (Farrugia, 1999)'
_computing_structure_refinement 'SHELXL-97 (Sheldrick, 1997)'
_computing_structure_solution 'SHELXS-86 (Sheldrick, 1986)'
_diffrn_ambient_temperature 200(2)
_diffrn_measured_fraction_theta_full 0.990
_diffrn_measured_fraction_theta_max 0.990
_diffrn_measurement_device_type 'D8 Venture'
_diffrn_measurement_method 'phi scan & omega scan'
_diffrn_radiation_monochromator graphite
_diffrn_radiation_source 'fine-focus sealed tube'
_diffrn_radiation_type MoK\a
_diffrn_radiation_wavelength 0.71073
_diffrn_reflns_av_R_equivalents 0.0974
_diffrn_reflns_av_sigmaI/netI 0.0829
_diffrn_reflns_limit_h_max 7
_diffrn_reflns_limit_h_min -7
_diffrn_reflns_limit_k_max 12
_diffrn_reflns_limit_k_min -12
_diffrn_reflns_limit_l_max 13
_diffrn_reflns_limit_l_min -13
_diffrn_reflns_number 11320
_diffrn_reflns_theta_full 25.11
_diffrn_reflns_theta_max 25.11
_diffrn_reflns_theta_min 2.43
_exptl_absorpt_coefficient_mu 0.107
_exptl_absorpt_correction_T_max 0.9989
_exptl_absorpt_correction_T_min 0.9841
_exptl_absorpt_correction_type multi-scan
_exptl_absorpt_process_details SADABS
_exptl_crystal_colour colorless
_exptl_crystal_density_diffrn 1.365
_exptl_crystal_density_method 'not measured'
_exptl_crystal_description prism
_exptl_crystal_F_000 300
_exptl_crystal_size_max 0.15
_exptl_crystal_size_mid 0.02
_exptl_crystal_size_min 0.01
_refine_diff_density_max 0.685
_refine_diff_density_min -0.486
_refine_diff_density_rms 0.125
_refine_ls_extinction_method none
_refine_ls_goodness_of_fit_ref 1.163
_refine_ls_hydrogen_treatment constr
_refine_ls_matrix_type full
_refine_ls_number_parameters 185
_refine_ls_number_reflns 2424
_refine_ls_number_restraints 0
_refine_ls_restrained_S_all 1.163
_refine_ls_R_factor_all 0.1887
_refine_ls_R_factor_gt 0.1463
_refine_ls_shift/su_max 0.000
_refine_ls_shift/su_mean 0.000
_refine_ls_structure_factor_coef Fsqd
_refine_ls_weighting_details 'calc w=1/[\s^2^(Fo^2^)+(0.0859P)^2^+10.5207P] where P=(Fo^2^+2Fc^2^)/3'
_refine_ls_weighting_scheme calc
_refine_ls_wR_factor_gt 0.3893
_refine_ls_wR_factor_ref 0.4118
_reflns_number_gt 1574
_reflns_number_total 2424
_reflns_threshold_expression >2sigma(I)
_cod_data_source_file d3cy01117h2.cif
_cod_data_source_block d24217
_cod_depositor_comments 'Adding full bibliography for 1569886--1569893.cif.'
_cod_database_code 1569886

loop_
_symmetry_equiv_pos_as_xyz
'x, y, z'
'-x, -y, -z'

loop_
_atom_site_label
_atom_site_type_symbol
_atom_site_fract_x
_atom_site_fract_y
_atom_site_fract_z
_atom_site_U_iso_or_equiv
_atom_site_adp_type
_atom_site_occupancy
_atom_site_symmetry_multiplicity
_atom_site_calc_flag
_atom_site_refinement_flags
_atom_site_disorder_assembly
_atom_site_disorder_group
C1 C 0.3591(19) 0.6424(10) 0.1086(11) 0.046(3) Uani 1 1 d . . .
H1A H 0.4551 0.6764 0.0297 0.069 Uiso 1 1 calc R . .
H1B H 0.3694 0.7045 0.1614 0.069 Uiso 1 1 calc R . .
H1C H 0.2062 0.6363 0.0966 0.069 Uiso 1 1 calc R . .
C2 C 0.6462(15) 0.4903(9) 0.1547(8) 0.027(2) Uani 1 1 d . . .
C3 C 0.6872(15) 0.3492(10) 0.2285(8) 0.028(2) Uani 1 1 d . . .
H3 H 0.6022 0.2803 0.2036 0.033 Uiso 1 1 calc R . .
C4 C 0.9308(14) 0.3149(9) 0.2120(9) 0.027(2) Uani 1 1 d . . .
H4 H 1.0160 0.3978 0.1609 0.033 Uiso 1 1 calc R . .
C5 C 0.9790(15) 0.2015(9) 0.1440(8) 0.028(2) Uani 1 1 d . . .
C6 C 1.269(2) 0.0649(11) 0.0783(10) 0.048(3) Uani 1 1 d . . .
H6A H 1.2512 0.0943 -0.0071 0.071 Uiso 1 1 calc R . .
H6B H 1.1820 -0.0193 0.1166 0.071 Uiso 1 1 calc R . .
H6C H 1.4247 0.0492 0.0824 0.071 Uiso 1 1 calc R . .
C7 C 1.0088(15) 0.2808(11) 0.3345(10) 0.037(3) Uani 1 1 d . . .
H7 H 1.1697 0.2613 0.3242 0.044 Uiso 1 1 calc R . .
C8 C 0.9593(16) 0.4007(11) 0.3911(9) 0.036(2) Uani 1 1 d . . .
H8 H 1.0708 0.4493 0.4128 0.043 Uiso 1 1 calc R . .
C9 C 0.7502(16) 0.4326(10) 0.4082(9) 0.033(2) Uani 1 1 d . . .
H9 H 0.6980 0.5054 0.4435 0.040 Uiso 1 1 calc R . .
C10 C 0.6025(14) 0.3442(9) 0.3668(8) 0.027(2) Uani 1 1 d . . .
H10 H 0.4461 0.3730 0.3807 0.032 Uiso 1 1 calc R . .
C11 C 0.6230(16) 0.1962(10) 0.4356(9) 0.035(2) Uani 1 1 d . . .
H11 H 0.5405 0.1362 0.3996 0.043 Uiso 1 1 calc R . .
C12 C 0.8680(18) 0.1576(11) 0.4188(10) 0.040(3) Uani 1 1 d . . .
H12A H 0.8875 0.0783 0.3820 0.049 Uiso 1 1 calc R . .
H12B H 0.9161 0.1333 0.4988 0.049 Uiso 1 1 calc R . .
C13 C 0.5196(18) 0.1773(11) 0.5689(10) 0.040(3) Uani 1 1 d . . .
C14 C 0.188(2) 0.1878(13) 0.7058(10) 0.051(3) Uani 1 1 d . . .
H14A H 0.0286 0.1861 0.7078 0.077 Uiso 1 1 calc R . .
H14B H 0.2292 0.2645 0.7367 0.077 Uiso 1 1 calc R . .
H14C H 0.2299 0.1031 0.7568 0.077 Uiso 1 1 calc R . .
O1 O 0.4281(10) 0.5089(7) 0.1653(7) 0.0397(18) Uani 1 1 d . . .
O2 O 0.7827(12) 0.5742(7) 0.0992(7) 0.0446(19) Uani 1 1 d . . .
O3 O 0.8516(12) 0.1496(8) 0.1006(7) 0.047(2) Uani 1 1 d . . .
O4 O 1.1912(10) 0.1695(7) 0.1420(6) 0.0348(17) Uani 1 1 d . . .
O5 O 0.6148(16) 0.1473(13) 0.6552(8) 0.088(4) Uani 1 1 d . . .
O6 O 0.3036(12) 0.2024(8) 0.5805(6) 0.046(2) Uani 1 1 d . . .

loop_
_atom_site_aniso_label
_atom_site_aniso_U_11
_atom_site_aniso_U_22
_atom_site_aniso_U_33
_atom_site_aniso_U_23
_atom_site_aniso_U_13
_atom_site_aniso_U_12
C1 0.050(7) 0.024(5) 0.063(8) 0.004(5) -0.028(6) 0.007(5)
C2 0.025(5) 0.032(5) 0.028(5) -0.012(4) -0.006(4) 0.000(4)
C3 0.024(5) 0.033(5) 0.028(5) -0.011(4) -0.005(4) 0.001(4)
C4 0.024(5) 0.025(5) 0.034(5) -0.012(4) -0.004(4) 0.001(4)
C5 0.031(5) 0.027(5) 0.024(5) -0.005(4) -0.001(4) 0.003(4)
C6 0.064(8) 0.038(6) 0.043(7) -0.026(5) 0.006(6) 0.015(5)
C7 0.022(5) 0.053(6) 0.049(6) -0.032(5) -0.018(4) 0.018(4)
C8 0.027(5) 0.051(6) 0.039(6) -0.028(5) -0.009(4) 0.001(4)
C9 0.036(5) 0.033(5) 0.035(6) -0.016(4) -0.008(4) 0.004(4)
C10 0.022(4) 0.030(5) 0.028(5) -0.005(4) -0.003(4) 0.003(4)
C11 0.038(6) 0.033(5) 0.038(6) -0.006(4) -0.015(5) 0.001(4)
C12 0.051(7) 0.039(6) 0.034(6) -0.009(5) -0.014(5) 0.018(5)
C13 0.046(6) 0.039(6) 0.036(6) -0.004(5) -0.014(5) 0.003(5)
C14 0.063(8) 0.054(7) 0.029(6) -0.008(5) 0.010(5) -0.013(6)
O1 0.023(3) 0.034(4) 0.056(5) 0.003(3) -0.010(3) 0.005(3)
O2 0.034(4) 0.040(4) 0.053(5) 0.001(4) -0.004(4) -0.001(3)
O3 0.045(5) 0.046(5) 0.061(5) -0.030(4) -0.016(4) 0.010(4)
O4 0.029(4) 0.039(4) 0.042(4) -0.023(3) -0.005(3) 0.012(3)
O5 0.057(6) 0.159(11) 0.035(5) 0.014(6) -0.022(4) 0.007(6)
O6 0.039(4) 0.065(5) 0.029(4) -0.005(4) -0.003(3) -0.001(4)

loop_
_atom_type_symbol
_atom_type_description
_atom_type_scat_dispersion_real
_atom_type_scat_dispersion_imag
_atom_type_scat_source
C C 0.0033 0.0016 'International Tables Vol C Tables 4.2.6.8 and 6.1.1.4'
H H 0.0000 0.0000 'International Tables Vol C Tables 4.2.6.8 and 6.1.1.4'
O O 0.0106 0.0060 'International Tables Vol C Tables 4.2.6.8 and 6.1.1.4'

loop_
_geom_angle_atom_site_label_1
_geom_angle_atom_site_label_2
_geom_angle_atom_site_label_3
_geom_angle
_geom_angle_site_symmetry_1
_geom_angle_site_symmetry_3
_geom_angle_publ_flag
O1 C1 H1A 109.5 . . ?
O1 C1 H1B 109.5 . . ?
H1A C1 H1B 109.5 . . ?
O1 C1 H1C 109.5 . . ?
H1A C1 H1C 109.5 . . ?
H1B C1 H1C 109.5 . . ?
O2 C2 O1 124.1(9) . . ?
O2 C2 C3 126.5(8) . . ?
O1 C2 C3 109.4(8) . . ?
C4 C3 C2 112.7(8) . . ?
C4 C3 C10 108.4(7) . . ?
C2 C3 C10 108.2(7) . . ?
C4 C3 H3 109.2 . . ?
C2 C3 H3 109.2 . . ?
C10 C3 H3 109.2 . . ?
C3 C4 C7 110.7(7) . . ?
C3 C4 C5 111.9(7) . . ?
C7 C4 C5 111.9(7) . . ?
C3 C4 H4 107.4 . . ?
C7 C4 H4 107.4 . . ?
C5 C4 H4 107.4 . . ?
O3 C5 O4 125.2(9) . . ?
O3 C5 C4 126.5(8) . . ?
O4 C5 C4 108.3(8) . . ?
O4 C6 H6A 109.5 . . ?
O4 C6 H6B 109.5 . . ?
H6A C6 H6B 109.5 . . ?
O4 C6 H6C 109.5 . . ?
H6A C6 H6C 109.5 . . ?
H6B C6 H6C 109.5 . . ?
C8 C7 C4 107.2(8) . . ?
C8 C7 C12 107.3(8) . . ?
C4 C7 C12 108.5(8) . . ?
C8 C7 H7 111.2 . . ?
C4 C7 H7 111.2 . . ?
C12 C7 H7 111.2 . . ?
C9 C8 C7 115.0(9) . . ?
C9 C8 H8 122.5 . . ?
C7 C8 H8 122.5 . . ?
C8 C9 C10 113.9(9) . . ?
C8 C9 H9 123.0 . . ?
C10 C9 H9 123.0 . . ?
C9 C10 C11 108.7(8) . . ?
C9 C10 C3 109.0(7) . . ?
C11 C10 C3 106.1(7) . . ?
C9 C10 H10 111.0 . . ?
C11 C10 H10 111.0 . . ?
C3 C10 H10 111.0 . . ?
C13 C11 C10 110.0(8) . . ?
C13 C11 C12 112.2(8) . . ?
C10 C11 C12 109.7(8) . . ?
C13 C11 H11 108.3 . . ?
C10 C11 H11 108.3 . . ?
C12 C11 H11 108.3 . . ?
C11 C12 C7 108.7(8) . . ?
C11 C12 H12A 110.0 . . ?
C7 C12 H12A 110.0 . . ?
C11 C12 H12B 110.0 . . ?
C7 C12 H12B 110.0 . . ?
H12A C12 H12B 108.3 . . ?
O5 C13 O6 123.0(11) . . ?
O5 C13 C11 126.4(10) . . ?
O6 C13 C11 110.6(8) . . ?
O6 C14 H14A 109.5 . . ?
O6 C14 H14B 109.5 . . ?
H14A C14 H14B 109.5 . . ?
O6 C14 H14C 109.5 . . ?
H14A C14 H14C 109.5 . . ?
H14B C14 H14C 109.5 . . ?
C2 O1 C1 116.8(8) . . ?
C5 O4 C6 116.1(8) . . ?
C13 O6 C14 114.9(9) . . ?

loop_
_geom_bond_atom_site_label_1
_geom_bond_atom_site_label_2
_geom_bond_distance
_geom_bond_site_symmetry_2
_geom_bond_publ_flag
C1 O1 1.453(11) . ?
C1 H1A 0.9800 . ?
C1 H1B 0.9800 . ?
C1 H1C 0.9800 . ?
C2 O2 1.189(11) . ?
C2 O1 1.342(11) . ?
C2 C3 1.527(13) . ?
C3 C4 1.525(12) . ?
C3 C10 1.572(12) . ?
C3 H3 1.0000 . ?
C4 C7 1.528(13) . ?
C4 C5 1.533(12) . ?
C4 H4 1.0000 . ?
C5 O3 1.188(11) . ?
C5 O4 1.340(11) . ?
C6 O4 1.455(11) . ?
C6 H6A 0.9800 . ?
C6 H6B 0.9800 . ?
C6 H6C 0.9800 . ?
C7 C8 1.512(13) . ?
C7 C12 1.555(16) . ?
C7 H7 1.0000 . ?
C8 C9 1.316(13) . ?
C8 H8 0.9500 . ?
C9 C10 1.493(13) . ?
C9 H9 0.9500 . ?
C10 C11 1.540(13) . ?
C10 H10 1.0000 . ?
C11 C13 1.519(15) . ?
C11 C12 1.544(14) . ?
C11 H11 1.0000 . ?
C12 H12A 0.9900 . ?
C12 H12B 0.9900 . ?
C13 O5 1.216(13) . ?
C13 O6 1.340(13) . ?
C14 O6 1.463(12) . ?
C14 H14A 0.9800 . ?
C14 H14B 0.9800 . ?
C14 H14C 0.9800 . ?
